data_8104655
loop_
_publ_author_name
'Huang, Guang'

_publ_section_title
;
 The crystal structure of 2-amino-3-carboxypyridin-1-ium iodide
 hemihydrate, C6H8IN2O2.5
;
_journal_issue 5
_journal_name_full 'Zeitschrift f\"ur Kristallographie - New Crystal Structures'
_journal_page_first 1021
_journal_page_last 1022
_journal_paper_doi 10.1515/ncrs-2021-0204
_journal_volume 236
_journal_year 2021
_chemical_formula_moiety '2(C6 H7 N2 O2), 2(I), H2 O'
_chemical_formula_sum 'C12 H16 I2 N4 O5'
_chemical_formula_weight 550.09
_space_group_crystal_system monoclinic
_space_group_IT_number 13
_space_group_name_Hall '-P 2yac'
_space_group_name_H-M_alt 'P 1 2/n 1'
_atom_sites_solution_hydrogens mixed
_cell_angle_alpha 90
_cell_angle_beta 105.493(2)
_cell_angle_gamma 90
_cell_formula_units_Z 2
_cell_length_a 9.8300(4)
_cell_length_b 5.3338(2)
_cell_length_c 17.4040(8)
_cell_measurement_reflns_used 5655
_cell_measurement_temperature 150(2)
_cell_measurement_theta_max 26.40
_cell_measurement_theta_min 2.43
_cell_volume 879.36(6)
_computing_cell_refinement 'SAINT v8.37A (Bruker, 2015) [1]'
_computing_data_collection 'Bruker APEX-II'
_computing_data_reduction 'SAINT v8.37A (Bruker, 2015) [1]'
_computing_molecular_graphics 'Olex2 1.3 (Dolomanov et al., 2009) [2]'
_computing_publication_material 'Olex2 1.3 (Dolomanov et al., 2009) [2]'
_computing_structure_refinement 'SHELXL 2018/3 (Sheldrick, 2015) [3]'
_computing_structure_solution 'SHELXT 2018/2 (Sheldrick, 2018) [4]'
_diffrn_ambient_temperature 150.0
_diffrn_measured_fraction_theta_full 0.996
_diffrn_measured_fraction_theta_max 0.995
_diffrn_measurement_device_type 'Bruker APEX-II CCD'
_diffrn_measurement_method '\f and \w scans'
_diffrn_radiation_type MoK\a
_diffrn_radiation_wavelength 0.71073
_diffrn_reflns_av_R_equivalents 0.0265
_diffrn_reflns_av_unetI/netI 0.0187
_diffrn_reflns_Laue_measured_fraction_full 0.996
_diffrn_reflns_Laue_measured_fraction_max 0.995
_diffrn_reflns_limit_h_max 12
_diffrn_reflns_limit_h_min -12
_diffrn_reflns_limit_k_max 6
_diffrn_reflns_limit_k_min -6
_diffrn_reflns_limit_l_max 21
_diffrn_reflns_limit_l_min -21
_diffrn_reflns_number 9344
_diffrn_reflns_point_group_measured_fraction_full 0.996
_diffrn_reflns_point_group_measured_fraction_max 0.995
_diffrn_reflns_theta_full 25.242
_diffrn_reflns_theta_max 26.395
_diffrn_reflns_theta_min 2.168
_diffrn_source_current 30.0
_diffrn_source_power 1.5
_diffrn_source_voltage 50.0
_diffrn_standards_number 0
_exptl_absorpt_coefficient_mu 3.605
_exptl_absorpt_correction_T_max 0.0932
_exptl_absorpt_correction_T_min 0.0556
_exptl_absorpt_correction_type multi-scan
_exptl_absorpt_process_details
;
SADABS-2016/2 (Bruker,2016/2) was used for absorption correction.
wR2(int) was 0.0829 before and 0.0407 after correction.
The Ratio of minimum to maximum transmission is 0.5966.
The \l/2 correction factor is Not present.
;
_exptl_crystal_colour colorless
_exptl_crystal_density_diffrn 2.078
_exptl_crystal_description block
_exptl_crystal_F_000 524
_exptl_crystal_size_max 0.25
_exptl_crystal_size_mid 0.15
_exptl_crystal_size_min 0.1
_refine_diff_density_max 0.330
_refine_diff_density_min -0.369
_refine_diff_density_rms 0.061
_refine_ls_extinction_coef .
_refine_ls_extinction_method none
_refine_ls_goodness_of_fit_ref 1.103
_refine_ls_hydrogen_treatment mixed
_refine_ls_matrix_type full
_refine_ls_number_parameters 109
_refine_ls_number_reflns 1802
_refine_ls_number_restraints 0
_refine_ls_restrained_S_all 1.103
_refine_ls_R_factor_all 0.0168
_refine_ls_R_factor_gt 0.0139
_refine_ls_shift/su_max 0.002
_refine_ls_shift/su_mean 0.000
_refine_ls_structure_factor_coef Fsqd
_refine_ls_weighting_details 'w=1/[\s^2^(Fo^2^)+(0.0064P)^2^+0.4804P] where P=(Fo^2^+2Fc^2^)/3'
_refine_ls_weighting_scheme calc
_refine_ls_wR_factor_gt 0.0298
_refine_ls_wR_factor_ref 0.0306
_reflns_Friedel_coverage 0.000
_reflns_Friedel_fraction_full .
_reflns_Friedel_fraction_max .
_reflns_number_gt 1667
_reflns_number_total 1802
_reflns_threshold_expression 'I > 2\s(I)'
_cod_data_source_file suppl_j_ncrs-2021-0204_suppl.cif
_cod_data_source_block 1
_cod_original_sg_symbol_H-M 'P 2/n'
_cod_database_code 8104655
_shelx_space_group_comment
;
The symmetry employed for this shelxl refinement is uniquely defined
by the following loop, which should always be used as a source of
symmetry information in preference to the above space-group names.
They are only intended as comments.
;
_shelx_estimated_absorpt_t_max 0.714
_shelx_estimated_absorpt_t_min 0.466
_olex2_refinement_description
;
1. Fixed Uiso
 At 1.2 times of:
  All C(H) groups, All N(H) groups, All N(H,H) groups
 At 1.5 times of:
  All O(H) groups
2.a Aromatic/amide H refined with riding coordinates:
 C3(H3), C4(H4), C5(H5), N1(H1)
2.b X=CH2 refined with riding coordinates:
 N2(H2A,H2B)
2.c Idealised tetrahedral OH refined as rotating group:
 O2(H2)
;

loop_
_space_group_symop_operation_xyz
'x, y, z'
'-x+1/2, y, -z+1/2'
'-x, -y, -z'
'x-1/2, -y, z-1/2'

loop_
_atom_site_label
_atom_site_type_symbol
_atom_site_fract_x
_atom_site_fract_y
_atom_site_fract_z
_atom_site_U_iso_or_equiv
_atom_site_adp_type
_atom_site_occupancy
_atom_site_site_symmetry_order
_atom_site_calc_flag
_atom_site_refinement_flags_posn
_atom_site_refinement_flags_adp
_atom_site_refinement_flags_occupancy
_atom_site_disorder_assembly
_atom_site_disorder_group
C1 C 0.7297(2) 0.2244(4) 0.49638(12) 0.0233(4) Uani 1 1 d . . . . .
C2 C 0.6925(2) 0.4314(3) 0.43771(11) 0.0195(4) Uani 1 1 d . . . . .
C3 C 0.7939(2) 0.5837(4) 0.42147(12) 0.0232(4) Uani 1 1 d . . . . .
H3 H 0.890331 0.554152 0.447902 0.028 Uiso 1 1 calc R U . . .
C4 C 0.7587(2) 0.7815(4) 0.36695(12) 0.0260(4) Uani 1 1 d . . . . .
H4 H 0.829807 0.884976 0.355846 0.031 Uiso 1 1 calc R U . . .
C5 C 0.6208(2) 0.8214(4) 0.33053(12) 0.0256(4) Uani 1 1 d . . . . .
H5 H 0.594390 0.955764 0.293724 0.031 Uiso 1 1 calc R U . . .
C6 C 0.5477(2) 0.4761(4) 0.39741(11) 0.0207(4) Uani 1 1 d . . . . .
I1 I 0.93578(2) 0.71135(2) 0.66484(2) 0.02275(5) Uani 1 1 d . . . . .
N1 N 0.51953(18) 0.6717(3) 0.34593(10) 0.0224(4) Uani 1 1 d . . . . .
H1 H 0.430810 0.703382 0.321120 0.027 Uiso 1 1 calc R U . . .
N2 N 0.44045(18) 0.3395(3) 0.40588(11) 0.0268(4) Uani 1 1 d . . . . .
H2A H 0.353855 0.376613 0.378475 0.032 Uiso 1 1 calc R U . . .
H2B H 0.455659 0.211288 0.438917 0.032 Uiso 1 1 calc R U . . .
O1 O 0.64255(16) 0.1108(3) 0.52111(10) 0.0331(4) Uani 1 1 d . . . . .
O2 O 0.86643(14) 0.1751(3) 0.51909(9) 0.0253(3) Uani 1 1 d . . . . .
H2 H 0.881736 0.059259 0.553009 0.038 Uiso 1 1 calc R U . . .
O1W O 0.250000 0.8468(4) 0.250000 0.0269(5) Uani 1 2 d S T P . .
H1W H 0.216(3) 0.938(5) 0.2779(15) 0.040 Uiso 1 1 d . U . . .

loop_
_atom_site_aniso_label
_atom_site_aniso_U_11
_atom_site_aniso_U_22
_atom_site_aniso_U_33
_atom_site_aniso_U_23
_atom_site_aniso_U_13
_atom_site_aniso_U_12
C1 0.0236(11) 0.0227(10) 0.0229(10) -0.0007(8) 0.0052(8) -0.0013(8)
C2 0.0194(10) 0.0204(10) 0.0180(10) -0.0011(7) 0.0038(8) 0.0002(8)
C3 0.0201(10) 0.0262(11) 0.0222(10) -0.0005(8) 0.0037(8) -0.0011(8)
C4 0.0259(11) 0.0266(10) 0.0264(11) 0.0015(9) 0.0088(9) -0.0065(9)
C5 0.0314(12) 0.0219(10) 0.0230(11) 0.0036(8) 0.0065(9) -0.0011(9)
C6 0.0217(10) 0.0206(9) 0.0193(10) -0.0030(8) 0.0047(8) -0.0017(8)
I1 0.02115(7) 0.02359(7) 0.02249(7) 0.00059(5) 0.00406(5) -0.00012(6)
N1 0.0196(8) 0.0243(9) 0.0217(9) 0.0011(7) 0.0030(7) 0.0010(7)
N2 0.0169(8) 0.0300(10) 0.0303(10) 0.0058(7) 0.0009(7) -0.0024(7)
O1 0.0241(8) 0.0345(8) 0.0407(9) 0.0156(7) 0.0085(7) -0.0023(7)
O2 0.0200(7) 0.0273(8) 0.0264(8) 0.0073(6) 0.0024(6) 0.0018(6)
O1W 0.0230(11) 0.0281(12) 0.0313(13) 0.000 0.0101(9) 0.000

loop_
_atom_type_symbol
_atom_type_description
_atom_type_scat_dispersion_real
_atom_type_scat_dispersion_imag
_atom_type_scat_source
C C 0.0033 0.0016 'International Tables Vol C Tables 4.2.6.8 and 6.1.1.4'
H H 0.0000 0.0000 'International Tables Vol C Tables 4.2.6.8 and 6.1.1.4'
I I -0.4742 1.8119 'International Tables Vol C Tables 4.2.6.8 and 6.1.1.4'
O O 0.0106 0.0060 'International Tables Vol C Tables 4.2.6.8 and 6.1.1.4'
N N 0.0061 0.0033 'International Tables Vol C Tables 4.2.6.8 and 6.1.1.4'

loop_
_geom_angle_atom_site_label_1
_geom_angle_atom_site_label_2
_geom_angle_atom_site_label_3
_geom_angle
_geom_angle_site_symmetry_1
_geom_angle_site_symmetry_3
O1 C1 C2 123.18(19) . .
O1 C1 O2 123.38(19) . .
O2 C1 C2 113.44(17) . .
C3 C2 C1 121.62(18) . .
C3 C2 C6 118.89(18) . .
C6 C2 C1 119.48(18) . .
C2 C3 H3 119.2 . .
C2 C3 C4 121.64(19) . .
C4 C3 H3 119.2 . .
C3 C4 H4 120.9 . .
C5 C4 C3 118.17(19) . .
C5 C4 H4 120.9 . .
C4 C5 H5 119.6 . .
C4 C5 N1 120.77(19) . .
N1 C5 H5 119.6 . .
N1 C6 C2 116.98(18) . .
N2 C6 C2 124.95(18) . .
N2 C6 N1 118.07(18) . .
C5 N1 H1 118.2 . .
C6 N1 C5 123.55(19) . .
C6 N1 H1 118.2 . .
C6 N2 H2A 120.0 . .
C6 N2 H2B 120.0 . .
H2A N2 H2B 120.0 . .
C1 O2 H2 109.5 . .
H1W O1W H1W 107(4) . 2

loop_
_geom_bond_atom_site_label_1
_geom_bond_atom_site_label_2
_geom_bond_distance
_geom_bond_site_symmetry_2
C1 C2 1.482(3) .
C1 O1 1.218(2) .
C1 O2 1.322(2) .
C2 C3 1.372(3) .
C2 C6 1.429(3) .
C3 H3 0.9500 .
C3 C4 1.399(3) .
C4 H4 0.9500 .
C4 C5 1.351(3) .
C5 H5 0.9500 .
C5 N1 1.358(3) .
C6 N1 1.355(2) .
C6 N2 1.322(3) .
N1 H1 0.8800 .
N2 H2A 0.8800 .
N2 H2B 0.8800 .
O2 H2 0.8400 .
O1W H1W 0.82(2) .
O1W H1W 0.82(2) 2

loop_
_geom_torsion_atom_site_label_1
_geom_torsion_atom_site_label_2
_geom_torsion_atom_site_label_3
_geom_torsion_atom_site_label_4
_geom_torsion
_geom_torsion_site_symmetry_1
_geom_torsion_site_symmetry_2
_geom_torsion_site_symmetry_3
_geom_torsion_site_symmetry_4
C1 C2 C3 C4 -179.03(18) . . . .
C1 C2 C6 N1 178.37(17) . . . .
C1 C2 C6 N2 -2.6(3) . . . .
C2 C3 C4 C5 0.5(3) . . . .
C2 C6 N1 C5 0.9(3) . . . .
C3 C2 C6 N1 -1.0(3) . . . .
C3 C2 C6 N2 177.99(19) . . . .
C3 C4 C5 N1 -0.7(3) . . . .
C4 C5 N1 C6 -0.1(3) . . . .
C6 C2 C3 C4 0.3(3) . . . .
N2 C6 N1 C5 -178.17(19) . . . .
O1 C1 C2 C3 168.5(2) . . . .
O1 C1 C2 C6 -10.9(3) . . . .
O2 C1 C2 C3 -11.6(3) . . . .
O2 C1 C2 C6 169.04(17) . . . .
